data_2311528
loop_
_publ_author_name
'Kim, Daeyoung'
'Kang, Sung Kwon'

_publ_section_title
;
 Crystal structure of
 aqua-(1<i>H</i>-pyrazole-\k<i>N</i><sup>2</sup>)(pyridine-2,6-di-carboxyl-ato-\k<sup>3</sup><i>O</i><sup>2</sup>,<i>N</i>,<i>O</i><sup>6</sup>)copper(II)
 dihydrate.
;
_journal_coeditor_code IS5480
_journal_issue 'Pt 12'
_journal_name_full 'Acta crystallographica. Section E, Crystallographic communications'
_journal_page_first 1875
_journal_page_last 1877
_journal_paper_doi 10.1107/S2056989017016231
_journal_volume 73
_journal_year 2017
_chemical_formula_iupac '[Cu (C7 H3 N O4) (C3 H4 N2) (H2 O)], 2H2 O'
_chemical_formula_moiety 'C10 H9 Cu N3 O5, 2(H2 O)'
_chemical_formula_sum 'C10 H13 Cu N3 O7'
_chemical_formula_weight 350.77
_chemical_name_systematic
'Aqua(1<i>H</i>-pyrazole-\k<i>N</i>^2^)(pyridine-2,6-dicarboxylato-\k^3^<i>O</i>^2^,<i>N</i>,<i>O</i>^6^)copper(II) dihydrate'
_space_group_crystal_system triclinic
_space_group_IT_number 2
_space_group_name_Hall '-P 1'
_space_group_name_H-M_alt 'P -1'
_atom_sites_solution_hydrogens mixed
_audit_creation_method SHELXL-2014/7
_cell_angle_alpha 105.289(8)
_cell_angle_beta 94.523(8)
_cell_angle_gamma 93.295(9)
_cell_formula_units_Z 2
_cell_length_a 5.2171(9)
_cell_length_b 8.9249(16)
_cell_length_c 15.309(3)
_cell_measurement_reflns_used 9694
_cell_measurement_temperature 296(2)
_cell_measurement_theta_max 28.18
_cell_measurement_theta_min 2.37
_cell_volume 683.2(2)
_computing_cell_refinement
;
SAINT (Bruker, 2012)
;
_computing_data_collection
;
SMART (Bruker, 2012)
;
_computing_data_reduction
;
SAINT (Bruker, 2012)
;
_computing_molecular_graphics
;
ORTEP-3 for Windows (Farrugia, 2012)
;
_computing_publication_material
;
WinGX (Farrugia, 2012)
;
_computing_structure_refinement
;
SHELXL2013 (Sheldrick, 2015)
;
_computing_structure_solution
;
SHELXS2013 (Sheldrick, 2008)
;
_diffrn_ambient_temperature 296(2)
_diffrn_measured_fraction_theta_full 0.997
_diffrn_measured_fraction_theta_max 0.980
_diffrn_measurement_device_type 'Bruker SMART CCD area-detector'
_diffrn_measurement_method '\f and \w scans'
_diffrn_radiation_type MoK\a
_diffrn_radiation_wavelength 0.71073
_diffrn_reflns_av_R_equivalents 0.0239
_diffrn_reflns_limit_h_max 6
_diffrn_reflns_limit_h_min -6
_diffrn_reflns_limit_k_max 11
_diffrn_reflns_limit_k_min -11
_diffrn_reflns_limit_l_max 20
_diffrn_reflns_limit_l_min -20
_diffrn_reflns_number 15587
_diffrn_reflns_theta_full 25.242
_diffrn_reflns_theta_max 28.303
_diffrn_reflns_theta_min 2.374
_exptl_absorpt_coefficient_mu 1.636
_exptl_absorpt_correction_T_max 0.726
_exptl_absorpt_correction_T_min 0.546
_exptl_absorpt_correction_type multi-scan
_exptl_absorpt_process_details
;
(SADABS; Bruker, 2012)
;
_exptl_crystal_colour green
_exptl_crystal_density_diffrn 1.705
_exptl_crystal_description block
_exptl_crystal_F_000 358
_exptl_crystal_size_max 0.25
_exptl_crystal_size_mid 0.23
_exptl_crystal_size_min 0.12
_refine_diff_density_max 0.684
_refine_diff_density_min -0.525
_refine_ls_extinction_method none
_refine_ls_goodness_of_fit_ref 1.153
_refine_ls_hydrogen_treatment mixed
_refine_ls_matrix_type full
_refine_ls_number_parameters 214
_refine_ls_number_reflns 3312
_refine_ls_number_restraints 0
_refine_ls_restrained_S_all 1.153
_refine_ls_R_factor_all 0.0372
_refine_ls_R_factor_gt 0.0349
_refine_ls_shift/su_max 0.000
_refine_ls_shift/su_mean 0.000
_refine_ls_structure_factor_coef Fsqd
_refine_ls_weighting_details 'w=1/[\s^2^(Fo^2^)+(0.0181P)^2^+1.2710P] where P=(Fo^2^+2Fc^2^)/3'
_refine_ls_weighting_scheme calc
_refine_ls_wR_factor_gt 0.0874
_refine_ls_wR_factor_ref 0.0883
_reflns_number_gt 3110
_reflns_number_total 3312
_reflns_threshold_expression 'I > 2\s(I)'
_cod_data_source_file is5480sup1.cif
_cod_data_source_block I
_cod_database_code 2311528
_shelx_space_group_comment
;
The symmetry employed for this shelxl refinement is uniquely defined
by the following loop, which should always be used as a source of
symmetry information in preference to the above space-group names.
They are only intended as comments.
;

loop_
_space_group_symop_operation_xyz
'x, y, z'
'-x, -y, -z'

loop_
_atom_site_type_symbol
_atom_site_label
_atom_site_fract_x
_atom_site_fract_y
_atom_site_fract_z
_atom_site_U_iso_or_equiv
_atom_site_adp_type
_atom_site_calc_flag
_atom_site_occupancy
Cu Cu1 0.72303(6) 0.46457(4) 0.26827(2) 0.02692(10) Uani d 1
N N2 0.6036(4) 0.3633(2) 0.14415(14) 0.0245(4) Uani d 1
C C3 0.7285(5) 0.2455(3) 0.09966(17) 0.0262(5) Uani d 1
C C4 0.6564(6) 0.1715(3) 0.00900(19) 0.0332(6) Uani d 1
H H4 0.7444 0.0895 -0.0224 0.040 Uiso calc 1
C C5 0.4473(6) 0.2238(3) -0.03373(19) 0.0363(6) Uani d 1
H H5 0.3942 0.1762 -0.0947 0.044 Uiso calc 1
C C6 0.3182(6) 0.3459(3) 0.01379(19) 0.0328(6) Uani d 1
H H6 0.1778 0.3807 -0.0143 0.039 Uiso calc 1
C C7 0.4036(5) 0.4151(3) 0.10435(17) 0.0253(5) Uani d 1
C C8 0.9466(5) 0.2086(3) 0.16040(18) 0.0288(5) Uani d 1
O O9 0.9876(4) 0.3056(2) 0.23975(13) 0.0327(4) Uani d 1
O O10 1.0648(5) 0.0935(3) 0.13212(15) 0.0443(5) Uani d 1
C C11 0.2971(5) 0.5503(3) 0.16952(18) 0.0282(5) Uani d 1
O O12 0.4307(4) 0.6002(2) 0.24738(13) 0.0319(4) Uani d 1
O O13 0.0961(4) 0.6013(3) 0.14620(15) 0.0417(5) Uani d 1
N N14 0.8880(4) 0.6023(3) 0.38160(16) 0.0330(5) Uani d 1
N N15 1.1120(5) 0.6903(3) 0.39067(18) 0.0409(6) Uani d 1
H H15 1.218(8) 0.680(5) 0.344(3) 0.066(12) Uiso d 1
C C16 1.1553(7) 0.7888(4) 0.4734(2) 0.0530(9) Uani d 1
H H16 1.2963 0.8616 0.4944 0.064 Uiso calc 1
C C17 0.9590(8) 0.7642(5) 0.5214(2) 0.0583(10) Uani d 1
H H17 0.9378 0.8150 0.5814 0.070 Uiso calc 1
C C18 0.7951(7) 0.6469(4) 0.4620(2) 0.0492(8) Uani d 1
H H18 0.6417 0.6053 0.4765 0.059 Uiso calc 1
O O19 0.4765(5) 0.3250(3) 0.33442(17) 0.0397(5) Uani d 1
H H19A 0.356(9) 0.304(5) 0.309(3) 0.061(15) Uiso d 1
H H19B 0.521(8) 0.246(5) 0.333(3) 0.057(14) Uiso d 1
O O20 0.0431(7) 0.9056(3) 0.2509(2) 0.0657(8) Uani d 1
H H20A 0.061(10) 0.952(6) 0.215(4) 0.079 Uiso d 1
H H20B 0.042(10) 0.828(6) 0.226(4) 0.079 Uiso d 1
O O21 0.5720(7) 0.0147(4) 0.3314(3) 0.0839(11) Uani d 1
H H21A 0.420(11) -0.039(7) 0.303(4) 0.101 Uiso d 1
H H21B 0.676(12) -0.028(7) 0.299(4) 0.101 Uiso d 1

loop_
_atom_site_aniso_label
_atom_site_aniso_U_11
_atom_site_aniso_U_22
_atom_site_aniso_U_33
_atom_site_aniso_U_12
_atom_site_aniso_U_13
_atom_site_aniso_U_23
Cu1 0.02439(16) 0.03062(17) 0.02206(16) 0.00556(12) -0.00065(11) 0.00077(12)
N2 0.0246(10) 0.0259(10) 0.0219(10) 0.0018(8) 0.0023(8) 0.0047(8)
C3 0.0272(12) 0.0239(11) 0.0268(12) 0.0010(9) 0.0047(10) 0.0053(9)
C4 0.0398(15) 0.0276(13) 0.0290(13) 0.0014(11) 0.0078(11) 0.0011(10)
C5 0.0445(16) 0.0381(15) 0.0217(12) -0.0033(12) -0.0001(11) 0.0023(11)
C6 0.0340(14) 0.0364(14) 0.0279(13) -0.0002(11) -0.0028(11) 0.0107(11)
C7 0.0239(12) 0.0269(12) 0.0253(12) 0.0010(9) 0.0025(9) 0.0075(9)
C8 0.0277(13) 0.0292(13) 0.0306(13) 0.0043(10) 0.0054(10) 0.0089(10)
O9 0.0276(9) 0.0372(10) 0.0306(10) 0.0083(8) -0.0014(7) 0.0042(8)
O10 0.0511(13) 0.0405(12) 0.0425(12) 0.0220(10) 0.0085(10) 0.0083(9)
C11 0.0279(13) 0.0290(12) 0.0294(13) 0.0057(10) 0.0036(10) 0.0097(10)
O12 0.0311(10) 0.0336(10) 0.0277(9) 0.0107(8) 0.0012(7) 0.0012(8)
O13 0.0366(11) 0.0424(12) 0.0448(12) 0.0166(9) -0.0044(9) 0.0089(9)
N14 0.0282(11) 0.0387(13) 0.0280(11) -0.0003(9) 0.0003(9) 0.0029(10)
N15 0.0372(14) 0.0487(15) 0.0299(13) -0.0047(11) 0.0072(10) -0.0011(11)
C16 0.053(2) 0.054(2) 0.0371(17) -0.0137(16) 0.0027(15) -0.0095(15)
C17 0.059(2) 0.072(2) 0.0294(16) -0.0077(19) 0.0098(15) -0.0112(16)
C18 0.0427(18) 0.068(2) 0.0308(15) -0.0053(16) 0.0080(13) 0.0026(15)
O19 0.0297(12) 0.0496(14) 0.0428(13) 0.0017(10) 0.0000(10) 0.0188(11)
O20 0.096(2) 0.0400(14) 0.0618(19) 0.0135(16) 0.0016(16) 0.0158(13)
O21 0.070(2) 0.0589(19) 0.106(3) 0.0035(16) -0.021(2) 0.0010(18)

loop_
_atom_type_symbol
_atom_type_description
_atom_type_scat_dispersion_real
_atom_type_scat_dispersion_imag
_atom_type_scat_source
C C 0.0033 0.0016 'International Tables Vol C Tables 4.2.6.8 and 6.1.1.4'
H H 0.0000 0.0000 'International Tables Vol C Tables 4.2.6.8 and 6.1.1.4'
N N 0.0061 0.0033 'International Tables Vol C Tables 4.2.6.8 and 6.1.1.4'
O O 0.0106 0.0060 'International Tables Vol C Tables 4.2.6.8 and 6.1.1.4'
Cu Cu 0.3201 1.2651 'International Tables Vol C Tables 4.2.6.8 and 6.1.1.4'

loop_
_geom_angle_atom_site_label_1
_geom_angle_atom_site_label_2
_geom_angle_atom_site_label_3
_geom_angle
_geom_angle_publ_flag
N2 Cu1 N14 166.22(10) n
N2 Cu1 O9 80.44(8) n
N14 Cu1 O9 100.39(9) n
N2 Cu1 O12 79.55(8) n
N14 Cu1 O12 97.91(9) n
O9 Cu1 O12 159.43(8) n
N2 Cu1 O19 98.60(9) n
N14 Cu1 O19 95.05(10) n
O9 Cu1 O19 94.79(9) n
O12 Cu1 O19 92.87(9) n
C3 N2 C7 122.1(2) ?
C3 N2 Cu1 118.43(17) ?
C7 N2 Cu1 119.42(17) ?
N2 C3 C4 121.0(2) ?
N2 C3 C8 111.8(2) ?
C4 C3 C8 127.3(2) ?
C3 C4 C5 117.7(3) ?
C3 C4 H4 121.1 ?
C5 C4 H4 121.1 ?
C6 C5 C4 120.6(3) ?
C6 C5 H5 119.7 ?
C4 C5 H5 119.7 ?
C5 C6 C7 118.3(3) ?
C5 C6 H6 120.9 ?
C7 C6 H6 120.9 ?
N2 C7 C6 120.3(2) ?
N2 C7 C11 111.7(2) ?
C6 C7 C11 128.0(2) ?
O10 C8 O9 125.9(3) ?
O10 C8 C3 119.8(2) ?
O9 C8 C3 114.3(2) ?
C8 O9 Cu1 114.62(16) ?
O13 C11 O12 125.8(2) ?
O13 C11 C7 119.7(2) ?
O12 C11 C7 114.5(2) ?
C11 O12 Cu1 114.43(16) ?
C18 N14 N15 105.1(2) ?
C18 N14 Cu1 129.0(2) ?
N15 N14 Cu1 125.41(19) ?
C16 N15 N14 111.1(3) ?
C16 N15 H15 126(3) ?
N14 N15 H15 122(3) ?
N15 C16 C17 108.0(3) ?
N15 C16 H16 126.0 ?
C17 C16 H16 126.0 ?
C16 C17 C18 105.3(3) ?
C16 C17 H17 127.4 ?
C18 C17 H17 127.4 ?
N14 C18 C17 110.5(3) ?
N14 C18 H18 124.7 ?
C17 C18 H18 124.7 ?
Cu1 O19 H19A 110(4) ?
Cu1 O19 H19B 115(3) ?
H19A O19 H19B 101(5) ?
H20A O20 H20B 103(6) ?
H21A O21 H21B 102(5) ?

loop_
_geom_bond_atom_site_label_1
_geom_bond_atom_site_label_2
_geom_bond_distance
_geom_bond_publ_flag
Cu1 N2 1.913(2) n
Cu1 N14 1.944(2) n
Cu1 O9 2.0255(19) n
Cu1 O12 2.0577(19) n
Cu1 O19 2.217(2) n
N2 C3 1.328(3) ?
N2 C7 1.333(3) ?
C3 C4 1.382(4) ?
C3 C8 1.519(4) ?
C4 C5 1.394(4) ?
C4 H4 0.9300 ?
C5 C6 1.384(4) ?
C5 H5 0.9300 ?
C6 C7 1.386(4) ?
C6 H6 0.9300 ?
C7 C11 1.513(4) ?
C8 O10 1.226(3) ?
C8 O9 1.286(3) ?
C11 O13 1.231(3) ?
C11 O12 1.288(3) ?
N14 C18 1.329(4) ?
N14 N15 1.347(3) ?
N15 C16 1.331(4) ?
N15 H15 0.93(4) ?
C16 C17 1.346(5) ?
C16 H16 0.9300 ?
C17 C18 1.388(5) ?
C17 H17 0.9300 ?
C18 H18 0.9300 ?
O19 H19A 0.70(5) ?
O19 H19B 0.75(4) ?
O20 H20A 0.78(5) ?
O20 H20B 0.70(5) ?
O21 H21A 0.91(6) ?
O21 H21B 0.81(6) ?

loop_
_geom_hbond_atom_site_label_D
_geom_hbond_atom_site_label_H
_geom_hbond_atom_site_label_A
_geom_hbond_site_symmetry_A
_geom_hbond_distance_DH
_geom_hbond_distance_HA
_geom_hbond_distance_DA
_geom_hbond_angle_DHA
O19 H19B O21 . 0.75(4) 2.09(5) 2.831(5) 169(4)
O20 H20B O13 . 0.70(5) 2.12(5) 2.807(4) 172(6)
N15 H15 O12 1_655 0.93(4) 1.93(4) 2.832(3) 164(4)
O19 H19A O9 1_455 0.70(5) 2.12(5) 2.805(3) 165(5)
O20 H20A O10 1_465 0.78(5) 2.01(5) 2.784(4) 171(5)
O21 H21A O20 1_545 0.91(6) 2.05(6) 2.933(5) 163(5)
O21 H21B O20 1_645 0.81(6) 2.17(6) 2.938(5) 161(6)

loop_
_geom_torsion_atom_site_label_1
_geom_torsion_atom_site_label_2
_geom_torsion_atom_site_label_3
_geom_torsion_atom_site_label_4
_geom_torsion
C7 N2 C3 C4 0.4(4)
Cu1 N2 C3 C4 -177.8(2)
C7 N2 C3 C8 -179.6(2)
Cu1 N2 C3 C8 2.3(3)
N2 C3 C4 C5 -0.5(4)
C8 C3 C4 C5 179.4(3)
C3 C4 C5 C6 0.1(4)
C4 C5 C6 C7 0.5(4)
C3 N2 C7 C6 0.2(4)
Cu1 N2 C7 C6 178.3(2)
C3 N2 C7 C11 -179.7(2)
Cu1 N2 C7 C11 -1.6(3)
C5 C6 C7 N2 -0.6(4)
C5 C6 C7 C11 179.2(3)
N2 C3 C8 O10 173.0(3)
C4 C3 C8 O10 -6.9(4)
N2 C3 C8 O9 -6.5(3)
C4 C3 C8 O9 173.6(3)
O10 C8 O9 Cu1 -172.0(2)
C3 C8 O9 Cu1 7.5(3)
N2 C7 C11 O13 -172.6(2)
C6 C7 C11 O13 7.5(4)
N2 C7 C11 O12 6.4(3)
C6 C7 C11 O12 -173.5(3)
O13 C11 O12 Cu1 171.0(2)
C7 C11 O12 Cu1 -7.9(3)
C18 N14 N15 C16 -1.2(4)
Cu1 N14 N15 C16 170.8(3)
N14 N15 C16 C17 1.2(5)
N15 C16 C17 C18 -0.7(5)
N15 N14 C18 C17 0.7(4)
Cu1 N14 C18 C17 -170.9(3)
C16 C17 C18 N14 0.0(5)
